data_2243131
loop_
_publ_author_name
'Mazurek, Jaroslaw'
'Fernandez-Casares, Ana'

_publ_section_title
;
 The crystal structures of two novel polymorphs of bis(oxonium)
 ethane-1,2-disulfonate
;
_journal_coeditor_code LH5920
_journal_issue 11
_journal_name_full 'Acta Crystallographica Section E'
_journal_page_first 1586
_journal_page_last 1589
_journal_paper_doi 10.1107/S2056989019013367
_journal_volume 75
_journal_year 2019
_chemical_formula_iupac '2H3 O +, C2 H4 O6 S2 2-'
_chemical_formula_moiety '2(H3 O +), C2 H4 O6 S2 2-'
_chemical_formula_sum 'C2 H10 O8 S2'
_chemical_formula_weight 226.22
_chemical_name_common 'Ethane-1,2-disulfonate monohydrate'
_chemical_name_systematic 'Bis(oxonium) ethane-1,2-disulfonate'
_space_group_crystal_system monoclinic
_space_group_IT_number 14
_space_group_name_Hall '-P 2yn'
_space_group_name_H-M_alt 'P 1 21/n 1'
_symmetry_space_group_name_Hall '-P 2yn'
_symmetry_space_group_name_H-M 'P 1 21/n 1'
_atom_sites_solution_hydrogens difmap
_atom_sites_solution_primary difmap
_atom_sites_solution_secondary difmap
_audit_creation_method SHELXL-2014/7
_cell_angle_alpha 90
_cell_angle_beta 95.148(4)
_cell_angle_gamma 90
_cell_formula_units_Z 2
_cell_length_a 5.8050(3)
_cell_length_b 8.3566(6)
_cell_length_c 8.7433(6)
_cell_measurement_reflns_used 11538
_cell_measurement_temperature 296(2)
_cell_measurement_theta_max 34.972
_cell_measurement_theta_min 0.998
_cell_volume 422.43(5)
_computing_cell_refinement
;
HKL Scalepack (Otwinowski & Minor, 1997)
;
_computing_data_collection
;
COLLECT (Hooft, 1998)
;
_computing_data_reduction
;
HKL Denzo and Scalepack (Otwinowski & Minor, 1997)
;
_computing_molecular_graphics
;
Mercury (Macrae <i>et al.</i>,  2008)
;
_computing_publication_material
;
enCIFer (Allen <i>et al.</i>,  2004)
;
_computing_structure_refinement
;
<i>SHELXL2014/7</i> (Sheldrick, 2015b)
;
_computing_structure_solution
;
SHELXT (Sheldrick, 2015a)
;
_diffrn_ambient_temperature 296(2)
_diffrn_detector_area_resol_mean 9
_diffrn_measured_fraction_theta_full 0.990
_diffrn_measured_fraction_theta_max 0.996
_diffrn_measurement_device '95mm CCD camera on \k-goniostat'
_diffrn_measurement_device_type 'Bruker KappaCCD'
_diffrn_measurement_method CCD
_diffrn_radiation_monochromator 'horizonally mounted graphite crystal'
_diffrn_radiation_source 'fine-focus sealed tube'
_diffrn_radiation_type MoK\a
_diffrn_radiation_wavelength 0.71073
_diffrn_reflns_av_R_equivalents 0.0752
_diffrn_reflns_av_unetI/netI 0.0247
_diffrn_reflns_limit_h_max 9
_diffrn_reflns_limit_h_min -9
_diffrn_reflns_limit_k_max 13
_diffrn_reflns_limit_k_min -13
_diffrn_reflns_limit_l_max 14
_diffrn_reflns_limit_l_min -14
_diffrn_reflns_number 17906
_diffrn_reflns_theta_full 25.242
_diffrn_reflns_theta_max 34.943
_diffrn_reflns_theta_min 3.379
_exptl_absorpt_coefficient_mu 0.641
_exptl_absorpt_correction_T_max 0.907
_exptl_absorpt_correction_T_min 0.748
_exptl_absorpt_correction_type integration
_exptl_absorpt_process_details
;
Gaussian integration (Coppens, 1970)
;
_exptl_crystal_colour 'pale yellow'
_exptl_crystal_density_diffrn 1.778
_exptl_crystal_description Prism
_exptl_crystal_F_000 236
_exptl_crystal_size_max 0.450
_exptl_crystal_size_mid 0.320
_exptl_crystal_size_min 0.230
_refine_diff_density_max 0.623
_refine_diff_density_min -0.932
_refine_ls_extinction_coef 0.20(2)
_refine_ls_extinction_expression Fc^*^=kFc[1+0.001xFc^2^\l^3^/sin(2\q)]^-1/4^
_refine_ls_extinction_method
;
SHELXL-2014/7 (Sheldrick 2015b)
;
_refine_ls_goodness_of_fit_ref 1.040
_refine_ls_hydrogen_treatment refall
_refine_ls_matrix_type full
_refine_ls_number_parameters 76
_refine_ls_number_reflns 1848
_refine_ls_number_restraints 3
_refine_ls_restrained_S_all 1.041
_refine_ls_R_factor_all 0.0415
_refine_ls_R_factor_gt 0.0406
_refine_ls_shift/su_max 0.026
_refine_ls_shift/su_mean 0.004
_refine_ls_structure_factor_coef Fsqd
_refine_ls_weighting_details 'w=1/[\s^2^(Fo^2^)+(0.0797P)^2^+0.1864P] where P=(Fo^2^+2Fc^2^)/3'
_refine_ls_weighting_scheme calc
_refine_ls_wR_factor_gt 0.1200
_refine_ls_wR_factor_ref 0.1213
_reflns_number_gt 1768
_reflns_number_total 1848
_reflns_threshold_expression 'I > 2\s(I)'
_cod_data_source_file lh5920sup1.cif
_cod_data_source_block I
_cod_database_code 2243131
_shelx_space_group_comment
;
The symmetry employed for this shelxl refinement is uniquely defined
by the following loop, which should always be used as a source of
symmetry information in preference to the above space-group names.
They are only intended as comments.
;

loop_
_space_group_symop_operation_xyz
'x, y, z'
'-x+1/2, y+1/2, -z+1/2'
'-x, -y, -z'
'x-1/2, -y-1/2, z-1/2'

loop_
_atom_site_type_symbol
_atom_site_label
_atom_site_fract_x
_atom_site_fract_y
_atom_site_fract_z
_atom_site_U_iso_or_equiv
_atom_site_adp_type
_atom_site_calc_flag
_atom_site_occupancy
O O1 0.03777(17) 0.61584(15) 0.29236(14) 0.0319(2) Uani d 1
O O2 0.4298(2) 0.65073(13) 0.21941(13) 0.0302(2) Uani d 1
O O3 0.30307(19) 0.79554(12) 0.43552(13) 0.0308(2) Uani d 1
S S4 0.27802(4) 0.64978(3) 0.34467(3) 0.01890(13) Uani d 1
C C5 0.3753(2) 0.48838(15) 0.46678(14) 0.0231(2) Uani d 1
H H5A 0.270(5) 0.476(3) 0.541(3) 0.043(6) Uiso d 1
H H5B 0.360(4) 0.393(3) 0.404(2) 0.025(5) Uiso d 1
O O6 0.7708(2) 0.90258(15) 0.39286(16) 0.0363(3) Uani d 1
H H61 0.822(6) 1.009(3) 0.357(4) 0.066(9) Uiso d 1
H H62 0.588(4) 0.889(4) 0.383(4) 0.067(9) Uiso d 1
H H63 0.797(4) 0.795(3) 0.350(3) 0.041(7) Uiso d 1

loop_
_atom_site_aniso_label
_atom_site_aniso_U_11
_atom_site_aniso_U_22
_atom_site_aniso_U_33
_atom_site_aniso_U_12
_atom_site_aniso_U_13
_atom_site_aniso_U_23
O1 0.0219(4) 0.0345(5) 0.0373(5) -0.0002(3) -0.0079(4) 0.0012(4)
O2 0.0341(5) 0.0339(5) 0.0238(4) 0.0083(4) 0.0096(4) 0.0055(3)
O3 0.0333(5) 0.0227(4) 0.0362(5) 0.0020(3) 0.0025(4) -0.0081(4)
S4 0.01863(17) 0.01917(17) 0.01865(17) 0.00184(7) 0.00025(10) 0.00054(7)
C5 0.0218(4) 0.0231(5) 0.0234(5) -0.0027(3) -0.0032(3) 0.0061(4)
O6 0.0307(5) 0.0320(5) 0.0452(6) -0.0022(4) -0.0012(4) 0.0000(5)

loop_
_atom_type_symbol
_atom_type_description
_atom_type_scat_dispersion_real
_atom_type_scat_dispersion_imag
_atom_type_scat_source
C C 0.0033 0.0016 'International Tables Vol C Tables 4.2.6.8 and 6.1.1.4'
H H 0.0000 0.0000 'International Tables Vol C Tables 4.2.6.8 and 6.1.1.4'
O O 0.0106 0.0060 'International Tables Vol C Tables 4.2.6.8 and 6.1.1.4'
S S 0.1246 0.1234 'International Tables Vol C Tables 4.2.6.8 and 6.1.1.4'

loop_
_exptl_crystal_face_index_h
_exptl_crystal_face_index_k
_exptl_crystal_face_index_l
_exptl_crystal_face_perp_dist
-2 3 1 0.157
-3 5 4 0.156
6 -7 -1 0.218
3 -1 4 0.172
0 1 2 0.198
0 -1 -2 0.114
0 2 -3 0.151
1 3 0 0.105
-2 -17 16 0.155
-7 -14 -6 0.248

loop_
_geom_angle_atom_site_label_1
_geom_angle_atom_site_label_2
_geom_angle_atom_site_label_3
_geom_angle_site_symmetry_1
_geom_angle
O3 S4 O1 . 112.37(7)
O3 S4 O2 . 111.48(7)
O1 S4 O2 . 112.91(7)
O3 S4 C5 . 107.23(6)
O1 S4 C5 . 106.51(6)
O2 S4 C5 . 105.82(6)
C5 C5 S4 3_666 111.82(11)
C5 C5 H5A 3_666 114.1(17)
S4 C5 H5A . 108.0(16)
C5 C5 H5B 3_666 110.7(12)
S4 C5 H5B . 106.3(12)
H5A C5 H5B . 105(2)
H61 O6 H62 . 113(3)
H61 O6 H63 . 129(2)
H62 O6 H63 . 93(2)

loop_
_geom_bond_atom_site_label_1
_geom_bond_atom_site_label_2
_geom_bond_site_symmetry_2
_geom_bond_distance
O1 S4 . 1.4561(10)
O2 S4 . 1.4658(11)
O3 S4 . 1.4544(10)
S4 C5 . 1.7804(11)
C5 C5 3_666 1.523(2)
C5 H5A . 0.94(3)
C5 H5B . 0.97(2)
O6 H61 . 1.00(2)
O6 H62 . 1.06(2)
O6 H63 . 0.99(2)

loop_
_geom_hbond_atom_site_label_D
_geom_hbond_atom_site_label_H
_geom_hbond_atom_site_label_A
_geom_hbond_site_symmetry_A
_geom_hbond_distance_DH
_geom_hbond_distance_HA
_geom_hbond_distance_DA
_geom_hbond_angle_DHA
O6 H63 O2 . 0.99(2) 2.62(2) 3.1795(17) 116.0(16)
O6 H61 O2 2_655 1.00(2) 2.02(3) 2.9312(16) 150(3)
O6 H62 O3 . 1.06(2) 1.92(3) 2.9141(16) 154(3)
O6 H61 O3 3_676 1.00(2) 2.60(3) 2.9857(16) 103(2)
O6 H63 O1 1_655 0.99(2) 2.14(2) 3.0266(18) 148(2)

loop_
_geom_torsion_atom_site_label_1
_geom_torsion_atom_site_label_2
_geom_torsion_atom_site_label_3
_geom_torsion_atom_site_label_4
_geom_torsion_site_symmetry_4
_geom_torsion
O3 S4 C5 C5 3_666 -57.98(14)
O1 S4 C5 C5 3_666 -178.48(12)
O2 S4 C5 C5 3_666 61.12(14)

_cod_database_fobs_code 2243131
